data_4077779
loop_
_publ_author_name
'Crespo, Olga'
'Canales, Fernando'
'Gimeno, M. Concepci\'on'
'Jones, Peter G.'
'Laguna, Antonio'

_publ_section_title
;
 Synthesis of [Au2(SC6F5)2(\m-dppf)] and [Au2(\m-SC6F5)(\m-dppf)] (dppf =
 1,1&#x2018;-Bis(diphenylphosphino)ferrocene). Reactivity toward Various
 Metallic Fragments
;
_journal_issue 16
_journal_name_full Organometallics
_journal_page_first 3142
_journal_paper_doi 10.1021/om9901372
_journal_volume 18
_journal_year 1999
_chemical_formula_sum 'C42.5 H32 Au2 Cl6 F5 Fe O4 P2 S'
_chemical_formula_weight 1458.16
_chemical_name_systematic
;
 ?
;
_space_group_IT_number 14
_symmetry_cell_setting monoclinic
_symmetry_space_group_name_Hall '-P 2yn'
_symmetry_space_group_name_H-M 'P 1 21/n 1'
_atom_sites_solution_hydrogens geom
_atom_sites_solution_primary direct
_atom_sites_solution_secondary difmap
_audit_creation_method SHELXL-97
_cell_angle_alpha 90.00
_cell_angle_beta 107.01(2)
_cell_angle_gamma 90.00
_cell_formula_units_Z 8
_cell_length_a 14.953(5)
_cell_length_b 30.587(8)
_cell_length_c 21.606(5)
_cell_measurement_reflns_used 64
_cell_measurement_temperature 173(2)
_cell_measurement_theta_max 11.5
_cell_measurement_theta_min 5
_cell_volume 9450(5)
_computing_cell_refinement 'Siemens XSCANS'
_computing_data_collection 'Siemens XSCANS'
_computing_data_reduction 'Siemens XSCANS'
_computing_molecular_graphics 'Siemens XP'
_computing_publication_material SHELXL-97
_computing_structure_refinement 'SHELXL-97 (Sheldrick, 1997)'
_computing_structure_solution 'SHELXS-97 (Sheldrick, 1990)'
_diffrn_ambient_temperature 173(2)
_diffrn_measured_fraction_theta_full 0.981
_diffrn_measured_fraction_theta_max 0.981
_diffrn_measurement_device_type 'Siemens P4'
_diffrn_measurement_method \w-scans
_diffrn_radiation_monochromator graphite
_diffrn_radiation_source 'fine-focus sealed tube'
_diffrn_radiation_type MoK\a
_diffrn_radiation_wavelength 0.71073
_diffrn_reflns_av_R_equivalents 0.0676
_diffrn_reflns_av_sigmaI/netI 0.1788
_diffrn_reflns_limit_h_max 0
_diffrn_reflns_limit_h_min -16
_diffrn_reflns_limit_k_max 6
_diffrn_reflns_limit_k_min -32
_diffrn_reflns_limit_l_max 22
_diffrn_reflns_limit_l_min -22
_diffrn_reflns_number 15834
_diffrn_reflns_theta_full 22.50
_diffrn_reflns_theta_max 22.50
_diffrn_reflns_theta_min 3.02
_diffrn_standards_decay_% 0
_diffrn_standards_interval_count 247
_diffrn_standards_number 3
_exptl_absorpt_coefficient_mu 7.010
_exptl_absorpt_correction_T_max 0.797
_exptl_absorpt_correction_T_min 0.265
_exptl_absorpt_correction_type Psi-scans
_exptl_absorpt_process_details 'lamina 010'
_exptl_crystal_colour yellow
_exptl_crystal_density_diffrn 2.050
_exptl_crystal_density_method 'not measured'
_exptl_crystal_description tablet
_exptl_crystal_F_000 5568
_exptl_crystal_size_max 0.50
_exptl_crystal_size_mid 0.20
_exptl_crystal_size_min 0.05
_refine_diff_density_max 2.469
_refine_diff_density_min -2.113
_refine_diff_density_rms 0.266
_refine_ls_extinction_method none
_refine_ls_goodness_of_fit_ref 0.911
_refine_ls_hydrogen_treatment riding
_refine_ls_matrix_type full
_refine_ls_number_parameters 665
_refine_ls_number_reflns 12113
_refine_ls_number_restraints 237
_refine_ls_restrained_S_all 0.904
_refine_ls_R_factor_all 0.1418
_refine_ls_R_factor_gt 0.0703
_refine_ls_shift/su_max 0.000
_refine_ls_shift/su_mean 0.000
_refine_ls_structure_factor_coef Fsqd
_refine_ls_weighting_details 'calc w=1/[\s^2^(Fo^2^)+(0.0799P)^2^] where P=(Fo^2^+2Fc^2^)/3'
_refine_ls_weighting_scheme calc
_refine_ls_wR_factor_gt 0.1500
_refine_ls_wR_factor_ref 0.1714
_reflns_number_gt 6446
_reflns_number_total 12113
_reflns_threshold_expression >2sigma(I)
_cod_data_source_file om9901372.cif
_cod_data_source_block bigfer_(complex_11_in_the_MS)
_cod_depositor_comments
;
The following automatic conversions were performed:

'_geom_bond_publ_flag' value 'Y' changed to 'y' according to
/home/saulius/struct/CIF-dictionaries/cif_core.dic dictionary named
'cif_core.dic' version 2.4.2 from 2011-04-26 (25
times).

'_geom_angle_publ_flag' value 'Y' changed to 'y' according
to /home/saulius/struct/CIF-dictionaries/cif_core.dic dictionary
named 'cif_core.dic' version 2.4.2 from 2011-04-26 (48 times).

Automatic conversion script
Id: cif_fix_values 1715 2011-07-08 13:25:40Z adriana 
;
_cod_original_sg_symbol_H-M 'P 21/c'
_cod_original_formula_sum 'C42.50 H32 Au2 Cl6 F5 Fe O4 P2 S'
_cod_database_code 4077779

loop_
_symmetry_equiv_pos_as_xyz
'x, y, z'
'-x+1/2, y+1/2, -z+1/2'
'-x, -y, -z'
'x-1/2, -y-1/2, z-1/2'

loop_
_atom_site_label
_atom_site_type_symbol
_atom_site_fract_x
_atom_site_fract_y
_atom_site_fract_z
_atom_site_U_iso_or_equiv
_atom_site_adp_type
_atom_site_occupancy
_atom_site_symmetry_multiplicity
_atom_site_calc_flag
_atom_site_refinement_flags
Au1 Au 0.15772(6) 0.17441(3) 0.30318(4) 0.0272(3) Uani 1 1 d .
Au2 Au 0.17532(6) 0.27024(3) 0.29122(4) 0.0255(3) Uani 1 1 d .
Au3 Au 0.33194(6) 0.33355(3) 0.33173(3) 0.0222(2) Uani 1 1 d .
Au4 Au 0.50426(6) 0.34256(3) 0.29019(3) 0.0241(2) Uani 1 1 d .
Fe1 Fe -0.1191(2) 0.23034(11) 0.23148(12) 0.0249(8) Uani 1 1 d .
Fe2 Fe 0.5615(2) 0.37243(11) 0.49254(13) 0.0212(8) Uani 1 1 d .
S1 S 0.2934(4) 0.2177(2) 0.3359(2) 0.0253(14) Uani 1 1 d .
S2 S 0.3541(4) 0.3187(2) 0.2308(2) 0.0267(15) Uani 1 1 d .
P1 P 0.0208(4) 0.1375(2) 0.2731(2) 0.0229(14) Uani 1 1 d .
P2 P 0.0460(4) 0.3120(2) 0.2493(3) 0.0289(16) Uani 1 1 d .
P3 P 0.3331(4) 0.3403(2) 0.4371(2) 0.0195(13) Uani 1 1 d .
P4 P 0.6407(4) 0.3645(2) 0.3591(2) 0.0265(15) Uani 1 1 d .
C11 C -0.0261(12) 0.1214(6) 0.3386(8) 0.023(5) Uiso 1 1 d D
C12 C -0.0738(14) 0.0828(8) 0.3370(10) 0.050(7) Uiso 1 1 d D
H12 H -0.0808 0.0629 0.3021 0.060 Uiso 1 1 calc R
C13 C -0.1121(16) 0.0733(9) 0.3876(12) 0.068(9) Uiso 1 1 d D
H13 H -0.1452 0.0467 0.3875 0.082 Uiso 1 1 calc R
C14 C -0.1016(17) 0.1022(8) 0.4365(12) 0.061(8) Uiso 1 1 d D
H14 H -0.1292 0.0960 0.4699 0.073 Uiso 1 1 calc R
C15 C -0.0532(17) 0.1396(9) 0.4394(11) 0.054(8) Uiso 1 1 d D
H15 H -0.0439 0.1583 0.4758 0.064 Uiso 1 1 calc R
C16 C -0.0161(14) 0.1511(8) 0.3883(9) 0.040(6) Uiso 1 1 d D
H16 H 0.0146 0.1783 0.3883 0.048 Uiso 1 1 calc R
C21 C 0.0290(11) 0.0889(7) 0.2281(8) 0.028(5) Uiso 1 1 d D
C22 C 0.1157(16) 0.0696(7) 0.2419(10) 0.048(7) Uiso 1 1 d D
H22 H 0.1672 0.0806 0.2754 0.058 Uiso 1 1 calc R
C23 C 0.1259(16) 0.0323(8) 0.2044(10) 0.048(7) Uiso 1 1 d D
H23 H 0.1854 0.0186 0.2132 0.057 Uiso 1 1 calc R
C24 C 0.0543(12) 0.0162(9) 0.1575(9) 0.038(6) Uiso 1 1 d D
H24 H 0.0632 -0.0083 0.1329 0.046 Uiso 1 1 calc R
C25 C -0.0300(15) 0.0347(8) 0.1451(10) 0.044(7) Uiso 1 1 d D
H25 H -0.0811 0.0223 0.1128 0.052 Uiso 1 1 calc R
C26 C -0.0455(15) 0.0727(8) 0.1794(10) 0.041(7) Uiso 1 1 d D
H26 H -0.1051 0.0864 0.1690 0.049 Uiso 1 1 calc R
C31 C -0.0707(12) 0.1699(7) 0.2192(8) 0.023(5) Uiso 1 1 d D
C32 C -0.1688(14) 0.1689(7) 0.2115(9) 0.041(6) Uiso 1 1 d D
H32 H -0.1993 0.1526 0.2368 0.049 Uiso 1 1 calc R
C33 C -0.2116(16) 0.1967(9) 0.1594(11) 0.061(8) Uiso 1 1 d D
H33 H -0.2768 0.2022 0.1430 0.074 Uiso 1 1 calc R
C34 C -0.1443(15) 0.2142(8) 0.1367(10) 0.051(7) Uiso 1 1 d D
H34 H -0.1558 0.2342 0.1016 0.061 Uiso 1 1 calc R
C35 C -0.0557(13) 0.1991(7) 0.1717(9) 0.027(5) Uiso 1 1 d D
H35 H 0.0025 0.2067 0.1651 0.032 Uiso 1 1 calc R
C36 C -0.0540(13) 0.2883(7) 0.2649(8) 0.025(5) Uiso 1 1 d D
C37 C -0.0498(12) 0.2589(6) 0.3168(8) 0.021(5) Uiso 1 1 d D
H37 H 0.0060 0.2483 0.3467 0.025 Uiso 1 1 calc R
C38 C -0.1412(14) 0.2479(7) 0.3169(10) 0.041(7) Uiso 1 1 d D
H38 H -0.1575 0.2287 0.3464 0.050 Uiso 1 1 calc R
C39 C -0.2034(14) 0.2701(8) 0.2662(10) 0.040(6) Uiso 1 1 d D
H39 H -0.2697 0.2691 0.2553 0.048 Uiso 1 1 calc R
C40 C -0.1508(14) 0.2943(7) 0.2338(9) 0.034(6) Uiso 1 1 d D
H40 H -0.1763 0.3119 0.1966 0.040 Uiso 1 1 calc R
C41 C 0.0198(12) 0.3200(6) 0.1615(10) 0.033(6) Uiso 1 1 d D
C42 C 0.0664(13) 0.2948(7) 0.1288(9) 0.034(6) Uiso 1 1 d D
H42 H 0.1095 0.2731 0.1507 0.041 Uiso 1 1 calc R
C43 C 0.0486(15) 0.3019(8) 0.0599(9) 0.043(7) Uiso 1 1 d D
H43 H 0.0802 0.2849 0.0360 0.052 Uiso 1 1 calc R
C44 C -0.0144(15) 0.3334(7) 0.0295(12) 0.047(7) Uiso 1 1 d D
H44 H -0.0285 0.3371 -0.0160 0.056 Uiso 1 1 calc R
C45 C -0.0577(18) 0.3598(9) 0.0639(10) 0.062(8) Uiso 1 1 d D
H45 H -0.0976 0.3829 0.0428 0.075 Uiso 1 1 calc R
C46 C -0.0418(14) 0.3522(8) 0.1322(9) 0.036(6) Uiso 1 1 d D
H46 H -0.0734 0.3690 0.1562 0.043 Uiso 1 1 calc R
C51 C 0.0510(14) 0.3668(9) 0.2825(9) 0.041(7) Uiso 1 1 d D
C52 C 0.0125(14) 0.3755(8) 0.3323(10) 0.053(7) Uiso 1 1 d D
H52 H -0.0161 0.3531 0.3504 0.064 Uiso 1 1 calc R
C53 C 0.0177(16) 0.4201(9) 0.3558(12) 0.066(9) Uiso 1 1 d D
H53 H -0.0075 0.4275 0.3900 0.080 Uiso 1 1 calc R
C54 C 0.0579(17) 0.4504(11) 0.3290(12) 0.072(9) Uiso 1 1 d D
H54 H 0.0598 0.4794 0.3450 0.086 Uiso 1 1 calc R
C55 C 0.0958(17) 0.4432(9) 0.2815(12) 0.060(8) Uiso 1 1 d D
H55 H 0.1252 0.4663 0.2653 0.072 Uiso 1 1 calc R
C56 C 0.0914(16) 0.3994(8) 0.2548(10) 0.045(7) Uiso 1 1 d D
H56 H 0.1155 0.3932 0.2196 0.054 Uiso 1 1 calc R
C61 C 0.3586(10) 0.2107(6) 0.2819(7) 0.024(5) Uiso 1 1 d D
C62 C 0.3235(13) 0.2095(5) 0.2153(9) 0.036(6) Uiso 1 1 d D
C63 C 0.3809(13) 0.2055(6) 0.1757(9) 0.037(6) Uiso 1 1 d D
C64 C 0.4770(12) 0.2035(8) 0.1991(8) 0.036(6) Uiso 1 1 d D
C65 C 0.5119(14) 0.2035(9) 0.2660(9) 0.050(7) Uiso 1 1 d D
C66 C 0.4553(14) 0.2078(9) 0.3056(9) 0.049(7) Uiso 1 1 d D
F1 F 0.2299(8) 0.2116(4) 0.1864(5) 0.040(4) Uani 1 1 d D
F2 F 0.3433(10) 0.2052(5) 0.1106(5) 0.063(5) Uani 1 1 d D
F3 F 0.5306(10) 0.1972(5) 0.1628(6) 0.063(5) Uani 1 1 d D
F4 F 0.6067(9) 0.1995(6) 0.2922(7) 0.074(5) Uani 1 1 d D
F5 F 0.4976(8) 0.2097(5) 0.3704(5) 0.051(5) Uani 1 1 d D
C71 C 0.2630(11) 0.2972(6) 0.4587(8) 0.018(5) Uiso 1 1 d D
C72 C 0.3037(13) 0.2562(6) 0.4763(7) 0.020(5) Uiso 1 1 d D
H72 H 0.3671 0.2514 0.4779 0.023 Uiso 1 1 calc R
C73 C 0.2521(13) 0.2226(7) 0.4916(8) 0.028(5) Uiso 1 1 d D
H73 H 0.2794 0.1945 0.5025 0.033 Uiso 1 1 calc R
C74 C 0.1594(14) 0.2301(8) 0.4910(10) 0.045(7) Uiso 1 1 d D
H74 H 0.1242 0.2075 0.5031 0.054 Uiso 1 1 calc R
C75 C 0.1190(14) 0.2712(7) 0.4723(9) 0.034(6) Uiso 1 1 d D
H75 H 0.0554 0.2762 0.4701 0.041 Uiso 1 1 calc R
C76 C 0.1708(13) 0.3044(7) 0.4571(9) 0.026(5) Uiso 1 1 d D
H76 H 0.1435 0.3324 0.4456 0.032 Uiso 1 1 calc R
C81 C 0.2924(12) 0.3916(7) 0.4564(7) 0.020(5) Uiso 1 1 d D
C82 C 0.2697(12) 0.3968(7) 0.5154(9) 0.038(6) Uiso 1 1 d D
H82 H 0.2721 0.3728 0.5438 0.046 Uiso 1 1 calc R
C83 C 0.2431(13) 0.4395(8) 0.5302(11) 0.046(7) Uiso 1 1 d D
H83 H 0.2275 0.4442 0.5693 0.055 Uiso 1 1 calc R
C84 C 0.2399(16) 0.4730(9) 0.4897(9) 0.051(7) Uiso 1 1 d D
H84 H 0.2216 0.5009 0.5013 0.061 Uiso 1 1 calc R
C85 C 0.2610(15) 0.4695(8) 0.4337(10) 0.046(7) Uiso 1 1 d D
H85 H 0.2575 0.4942 0.4065 0.056 Uiso 1 1 calc R
C86 C 0.2888(15) 0.4280(8) 0.4156(11) 0.046(7) Uiso 1 1 d D
H86 H 0.3048 0.4249 0.3764 0.056 Uiso 1 1 calc R
C91 C 0.4498(13) 0.3334(6) 0.4897(8) 0.023(5) Uiso 1 1 d D
C92 C 0.5214(13) 0.3077(7) 0.4763(9) 0.029(6) Uiso 1 1 d D
H92 H 0.5149 0.2913 0.4380 0.035 Uiso 1 1 calc R
C93 C 0.6041(13) 0.3105(7) 0.5293(9) 0.035(6) Uiso 1 1 d D
H93 H 0.6623 0.2968 0.5326 0.043 Uiso 1 1 calc R
C94 C 0.5828(13) 0.3381(8) 0.5772(9) 0.041(6) Uiso 1 1 d D
H94 H 0.6243 0.3454 0.6183 0.049 Uiso 1 1 calc R
C95 C 0.4892(11) 0.3523(6) 0.5521(7) 0.013(5) Uiso 1 1 d D
H95 H 0.4577 0.3714 0.5734 0.015 Uiso 1 1 calc R
C96 C 0.6194(10) 0.3954(6) 0.4244(7) 0.016(5) Uiso 1 1 d D
C97 C 0.6787(13) 0.4040(6) 0.4877(8) 0.027(5) Uiso 1 1 d D
H97 H 0.7408 0.3936 0.5051 0.033 Uiso 1 1 calc R
C98 C 0.6299(14) 0.4306(7) 0.5205(9) 0.029(6) Uiso 1 1 d D
H98 H 0.6540 0.4414 0.5634 0.035 Uiso 1 1 calc R
C99 C 0.5399(14) 0.4386(7) 0.4790(9) 0.036(6) Uiso 1 1 d D
H99 H 0.4923 0.4554 0.4886 0.043 Uiso 1 1 calc R
C100 C 0.5335(13) 0.4167(7) 0.4198(9) 0.031(6) Uiso 1 1 d D
H100 H 0.4800 0.4164 0.3829 0.037 Uiso 1 1 calc R
C101 C 0.7092(14) 0.4003(7) 0.3235(9) 0.034(6) Uiso 1 1 d D
C102 C 0.7435(14) 0.4407(8) 0.3503(10) 0.049(7) Uiso 1 1 d D
H102 H 0.7353 0.4503 0.3901 0.059 Uiso 1 1 calc R
C103 C 0.7908(16) 0.4670(9) 0.3160(11) 0.067(9) Uiso 1 1 d D
H103 H 0.8136 0.4949 0.3325 0.081 Uiso 1 1 calc R
C104 C 0.8041(17) 0.4530(8) 0.2608(10) 0.050(7) Uiso 1 1 d D
H104 H 0.8399 0.4703 0.2404 0.060 Uiso 1 1 calc R
C105 C 0.7680(15) 0.4153(8) 0.2338(10) 0.039(6) Uiso 1 1 d D
H105 H 0.7736 0.4077 0.1925 0.047 Uiso 1 1 calc R
C106 C 0.7217(15) 0.3864(8) 0.2652(10) 0.040(6) Uiso 1 1 d D
H106 H 0.7000 0.3587 0.2473 0.047 Uiso 1 1 calc R
C111 C 0.7200(12) 0.3201(7) 0.3995(9) 0.030(6) Uiso 1 1 d D
C112 C 0.8101(13) 0.3284(7) 0.4370(8) 0.027(5) Uiso 1 1 d D
H112 H 0.8375 0.3565 0.4381 0.033 Uiso 1 1 calc R
C113 C 0.8588(14) 0.2937(7) 0.4731(9) 0.032(6) Uiso 1 1 d D
H113 H 0.9217 0.2981 0.4986 0.039 Uiso 1 1 calc R
C114 C 0.8195(14) 0.2538(8) 0.4731(10) 0.041(7) Uiso 1 1 d D
H114 H 0.8532 0.2312 0.5003 0.049 Uiso 1 1 calc R
C115 C 0.7319(16) 0.2463(8) 0.4343(10) 0.049(7) Uiso 1 1 d D
H115 H 0.7054 0.2180 0.4326 0.059 Uiso 1 1 calc R
C116 C 0.6803(14) 0.2799(7) 0.3969(9) 0.026(5) Uiso 1 1 d D
H116 H 0.6185 0.2748 0.3700 0.032 Uiso 1 1 calc R
C121 C 0.3049(11) 0.3621(6) 0.1741(8) 0.027(5) Uiso 1 1 d D
C122 C 0.2997(10) 0.4049(7) 0.1892(8) 0.028(6) Uiso 1 1 d D
C123 C 0.2649(12) 0.4370(8) 0.1424(10) 0.055(8) Uiso 1 1 d D
C124 C 0.2350(17) 0.4245(7) 0.0786(10) 0.049(7) Uiso 1 1 d D
C125 C 0.2393(16) 0.3813(7) 0.0621(10) 0.049(7) Uiso 1 1 d D
C126 C 0.2716(15) 0.3508(7) 0.1105(9) 0.041(7) Uiso 1 1 d D
F6 F 0.3298(9) 0.4179(4) 0.2522(5) 0.043(4) Uani 1 1 d D
F7 F 0.2623(13) 0.4794(5) 0.1596(8) 0.088(6) Uani 1 1 d D
F8 F 0.2032(12) 0.4538(6) 0.0318(6) 0.089(6) Uani 1 1 d D
F9 F 0.2079(12) 0.3685(6) -0.0002(5) 0.080(6) Uani 1 1 d D
F10 F 0.2786(9) 0.3085(5) 0.0919(5) 0.050(4) Uani 1 1 d D
Cl1 Cl 0.5520(4) 0.3169(2) 0.1238(2) 0.0378(16) Uani 1 1 d DU
O1 O 0.4831(11) 0.3497(5) 0.1230(8) 0.084(7) Uiso 1 1 d D
O2 O 0.6330(10) 0.3368(6) 0.1139(7) 0.071(6) Uiso 1 1 d D
O3 O 0.5770(11) 0.2965(6) 0.1860(6) 0.077(6) Uiso 1 1 d D
O4 O 0.5149(10) 0.2852(5) 0.0754(7) 0.063(5) Uiso 1 1 d D
Cl2 Cl 0.8468(5) 0.4127(3) 0.6934(4) 0.064(2) Uani 1 1 d DU
O5 O 0.9372(10) 0.3936(7) 0.7086(8) 0.073(6) Uiso 1 1 d D
O6 O 0.7737(16) 0.3855(9) 0.6996(14) 0.165(13) Uiso 1 1 d D
O7 O 0.852(2) 0.4500(8) 0.7341(14) 0.202(16) Uiso 1 1 d D
O8 O 0.823(3) 0.4322(13) 0.6306(11) 0.27(2) Uiso 1 1 d D
Cl90 Cl 0.0306(15) 0.4841(8) 0.1066(9) 0.266(10) Uiso 1 1 d .
Cl91 Cl -0.045(2) 0.4331(12) 0.9178(16) 0.439(19) Uiso 1 1 d .
C196 C 0.134(3) 0.4021(17) 0.814(2) 0.132(16) Uiso 1 1 d .
Cl92 Cl 0.1725(8) 0.4206(5) 0.7439(5) 0.136(5) Uani 1 1 d U
Cl93 Cl 0.1427(12) 0.4589(6) 0.8563(8) 0.206(7) Uani 1 1 d U
C197 C 0.5416(19) 0.4504(11) 0.1451(12) 0.065(9) Uiso 1 1 d .
H19A H 0.5420 0.4181 0.1416 0.078 Uiso 1 1 calc R
H19B H 0.6050 0.4612 0.1477 0.078 Uiso 1 1 calc R
Cl94 Cl 0.5133(5) 0.4652(3) 0.2143(3) 0.065(2) Uani 1 1 d U
Cl95 Cl 0.4587(7) 0.4728(3) 0.0748(3) 0.097(3) Uani 1 1 d U
C198 C -0.007(2) 0.4049(11) 0.5835(15) 0.083(10) Uiso 1 1 d .
H19C H 0.0262 0.4122 0.6291 0.099 Uiso 1 1 calc R
H19D H -0.0668 0.3905 0.5819 0.099 Uiso 1 1 calc R
Cl96 Cl 0.0621(8) 0.3702(4) 0.5514(6) 0.122(4) Uani 1 1 d U
Cl97 Cl -0.0274(12) 0.4527(6) 0.5354(7) 0.210(8) Uani 1 1 d U
C199 C 0.340(2) 0.5797(11) -0.0017(14) 0.077(10) Uiso 1 1 d .
H19E H 0.3534 0.6050 -0.0259 0.092 Uiso 1 1 calc R
H19F H 0.3998 0.5655 0.0209 0.092 Uiso 1 1 calc R
Cl98 Cl 0.2879(6) 0.5986(4) 0.0559(4) 0.100(3) Uani 1 1 d U
Cl99 Cl 0.2722(7) 0.5435(4) -0.0555(4) 0.096(3) Uani 1 1 d U

loop_
_atom_site_aniso_label
_atom_site_aniso_U_11
_atom_site_aniso_U_22
_atom_site_aniso_U_33
_atom_site_aniso_U_23
_atom_site_aniso_U_13
_atom_site_aniso_U_12
Au1 0.0317(5) 0.0234(6) 0.0210(4) -0.0017(4) -0.0007(4) -0.0058(5)
Au2 0.0264(5) 0.0207(6) 0.0243(4) -0.0062(4) -0.0003(4) -0.0042(5)
Au3 0.0270(5) 0.0211(6) 0.0146(4) -0.0004(4) -0.0002(3) -0.0056(5)
Au4 0.0275(5) 0.0237(6) 0.0168(4) -0.0016(4) -0.0002(3) -0.0019(5)
Fe1 0.0320(18) 0.023(2) 0.0147(14) -0.0050(15) -0.0009(13) -0.0043(18)
Fe2 0.0269(17) 0.016(2) 0.0160(14) -0.0016(14) -0.0004(13) -0.0037(17)
S1 0.029(3) 0.022(4) 0.018(3) -0.001(3) -0.004(2) -0.001(3)
S2 0.034(3) 0.026(4) 0.017(3) -0.003(3) 0.002(2) -0.013(3)
P1 0.027(3) 0.021(4) 0.017(3) 0.000(3) -0.001(2) -0.004(3)
P2 0.025(3) 0.030(4) 0.028(3) -0.008(3) 0.002(3) 0.003(3)
P3 0.023(3) 0.017(4) 0.016(2) -0.004(3) 0.000(2) -0.002(3)
P4 0.029(3) 0.030(4) 0.019(3) 0.002(3) 0.005(2) -0.002(3)
F1 0.042(8) 0.054(11) 0.014(6) -0.012(6) -0.009(5) 0.024(8)
F2 0.079(11) 0.097(14) 0.011(6) -0.009(8) 0.012(7) 0.026(11)
F3 0.079(11) 0.066(12) 0.058(9) -0.019(9) 0.043(9) -0.004(10)
F4 0.037(8) 0.105(16) 0.076(10) -0.031(11) 0.009(8) -0.006(10)
F5 0.026(7) 0.089(14) 0.027(7) 0.004(8) -0.007(6) -0.006(8)
F6 0.064(9) 0.024(9) 0.034(7) -0.001(7) 0.003(7) -0.004(8)
F7 0.118(15) 0.023(10) 0.099(12) -0.001(10) -0.008(11) 0.034(11)
F8 0.116(15) 0.083(15) 0.040(8) 0.032(10) -0.020(9) 0.006(13)
F9 0.115(14) 0.102(16) 0.009(6) 0.000(8) -0.006(7) -0.021(13)
F10 0.058(9) 0.067(12) 0.020(6) -0.019(7) 0.004(6) 0.008(9)
Cl1 0.039(3) 0.042(5) 0.031(3) -0.011(3) 0.008(3) -0.003(3)
Cl2 0.045(4) 0.051(6) 0.095(6) 0.001(5) 0.018(4) 0.007(4)
Cl92 0.104(8) 0.144(12) 0.131(9) -0.019(9) -0.010(7) 0.025(9)
Cl93 0.220(17) 0.198(19) 0.200(15) 0.004(14) 0.060(13) -0.011(16)
Cl94 0.083(5) 0.063(6) 0.043(4) -0.012(4) 0.011(4) 0.010(5)
Cl95 0.128(8) 0.090(8) 0.049(4) 0.008(5) -0.011(5) -0.006(7)
Cl96 0.126(9) 0.088(9) 0.193(11) 0.005(8) 0.110(9) -0.002(7)
Cl97 0.240(16) 0.227(18) 0.187(12) 0.081(12) 0.098(12) 0.183(15)
Cl98 0.089(6) 0.109(9) 0.079(5) -0.018(6) -0.012(5) 0.018(7)
Cl99 0.114(7) 0.097(8) 0.075(5) -0.018(6) 0.023(5) -0.044(7)

loop_
_atom_type_symbol
_atom_type_description
_atom_type_scat_dispersion_real
_atom_type_scat_dispersion_imag
_atom_type_scat_source
C C 0.0033 0.0016 'International Tables Vol C Tables 4.2.6.8 and 6.1.1.4'
H H 0.0000 0.0000 'International Tables Vol C Tables 4.2.6.8 and 6.1.1.4'
O O 0.0106 0.0060 'International Tables Vol C Tables 4.2.6.8 and 6.1.1.4'
F F 0.0171 0.0103 'International Tables Vol C Tables 4.2.6.8 and 6.1.1.4'
P P 0.1023 0.0942 'International Tables Vol C Tables 4.2.6.8 and 6.1.1.4'
S S 0.1246 0.1234 'International Tables Vol C Tables 4.2.6.8 and 6.1.1.4'
Cl Cl 0.1484 0.1585 'International Tables Vol C Tables 4.2.6.8 and 6.1.1.4'
Fe Fe 0.3463 0.8444 'International Tables Vol C Tables 4.2.6.8 and 6.1.1.4'
Au Au -2.0133 8.8022 'International Tables Vol C Tables 4.2.6.8 and 6.1.1.4'

loop_
_geom_angle_atom_site_label_1
_geom_angle_atom_site_label_2
_geom_angle_atom_site_label_3
_geom_angle
_geom_angle_publ_flag
P1 Au1 S1 175.4(2) y
P1 Au1 Au2 124.42(16) y
S1 Au1 Au2 51.53(15) y
P2 Au2 S1 170.9(2) y
P2 Au2 Au1 120.28(17) y
S1 Au2 Au1 50.88(14) y
P2 Au2 Au3 104.88(17) y
S1 Au2 Au3 83.83(15) y
Au1 Au2 Au3 134.67(4) y
P3 Au3 S2 169.8(2) y
P3 Au3 Au2 97.36(15) y
S2 Au3 Au2 85.02(14) y
P3 Au3 Au4 122.52(14) y
S2 Au3 Au4 50.77(13) y
Au2 Au3 Au4 130.49(4) y
P4 Au4 S2 172.02(18) y
P4 Au4 Au3 121.70(14) y
S2 Au4 Au3 50.49(13) y
C40 Fe1 C32 146.4(8) ?
C40 Fe1 C37 67.8(8) ?
C32 Fe1 C37 130.7(8) ?
C40 Fe1 C31 168.9(7) ?
C32 Fe1 C31 41.3(6) ?
C37 Fe1 C31 113.8(8) ?
C40 Fe1 C34 106.6(9) ?
C32 Fe1 C34 67.1(8) ?
C37 Fe1 C34 156.2(8) ?
C31 Fe1 C34 67.4(8) ?
C40 Fe1 C33 113.5(9) ?
C32 Fe1 C33 40.6(7) ?
C37 Fe1 C33 164.9(9) ?
C31 Fe1 C33 68.2(8) ?
C34 Fe1 C33 38.9(9) ?
C40 Fe1 C38 67.7(8) ?
C32 Fe1 C38 107.0(8) ?
C37 Fe1 C38 40.5(6) ?
C31 Fe1 C38 121.1(8) ?
C34 Fe1 C38 160.9(9) ?
C33 Fe1 C38 124.9(9) ?
C40 Fe1 C39 40.5(7) ?
C32 Fe1 C39 113.8(8) ?
C37 Fe1 C39 67.5(7) ?
C31 Fe1 C39 150.6(8) ?
C34 Fe1 C39 124.2(9) ?
C33 Fe1 C39 103.2(9) ?
C38 Fe1 C39 39.8(9) ?
C40 Fe1 C35 128.5(8) ?
C32 Fe1 C35 68.9(9) ?
C37 Fe1 C35 124.5(7) ?
C31 Fe1 C35 40.9(6) ?
C34 Fe1 C35 40.1(7) ?
C33 Fe1 C35 67.5(8) ?
C38 Fe1 C35 157.0(8) ?
C39 Fe1 C35 163.1(8) ?
C40 Fe1 C36 40.8(6) ?
C32 Fe1 C36 170.7(7) ?
C37 Fe1 C36 40.9(6) ?
C31 Fe1 C36 133.0(7) ?
C34 Fe1 C36 119.6(9) ?
C33 Fe1 C36 148.7(9) ?
C38 Fe1 C36 68.8(7) ?
C39 Fe1 C36 68.7(8) ?
C35 Fe1 C36 111.4(8) ?
C95 Fe2 C100 132.6(7) ?
C95 Fe2 C97 144.6(7) ?
C100 Fe2 C97 68.1(8) ?
C95 Fe2 C91 41.3(6) ?
C100 Fe2 C91 112.8(8) ?
C97 Fe2 C91 171.3(7) ?
C95 Fe2 C96 172.9(6) ?
C100 Fe2 C96 40.8(6) ?
C97 Fe2 C96 40.8(6) ?
C91 Fe2 C96 134.2(6) ?
C95 Fe2 C94 40.7(6) ?
C100 Fe2 C94 168.0(8) ?
C97 Fe2 C94 112.2(8) ?
C91 Fe2 C94 68.8(8) ?
C96 Fe2 C94 146.3(7) ?
C95 Fe2 C98 113.2(7) ?
C100 Fe2 C98 67.7(7) ?
C97 Fe2 C98 40.5(6) ?
C91 Fe2 C98 148.1(7) ?
C96 Fe2 C98 68.5(7) ?
C94 Fe2 C98 104.4(8) ?
C95 Fe2 C99 107.6(8) ?
C100 Fe2 C99 40.8(6) ?
C97 Fe2 C99 68.0(7) ?
C91 Fe2 C99 118.7(8) ?
C96 Fe2 C99 68.9(7) ?
C94 Fe2 C99 127.5(8) ?
C98 Fe2 C99 39.9(8) ?
C95 Fe2 C92 68.3(8) ?
C100 Fe2 C92 121.7(8) ?
C97 Fe2 C92 131.1(7) ?
C91 Fe2 C92 40.6(6) ?
C96 Fe2 C92 111.7(7) ?
C94 Fe2 C92 67.8(7) ?
C98 Fe2 C92 166.9(8) ?
C99 Fe2 C92 153.2(8) ?
C95 Fe2 C93 68.7(7) ?
C100 Fe2 C93 151.2(8) ?
C97 Fe2 C93 106.3(8) ?
C91 Fe2 C93 68.6(7) ?
C96 Fe2 C93 116.2(8) ?
C94 Fe2 C93 40.8(8) ?
C98 Fe2 C93 127.3(8) ?
C99 Fe2 C93 165.4(8) ?
C92 Fe2 C93 40.1(6) ?
C61 S1 Au1 109.4(5) y
C61 S1 Au2 107.9(5) y
Au1 S1 Au2 77.59(17) y
C121 S2 Au3 110.3(5) y
C121 S2 Au4 106.0(5) y
Au3 S2 Au4 78.75(16) y
C21 P1 C31 105.3(8) y
C21 P1 C11 107.3(9) y
C31 P1 C11 105.0(8) y
C21 P1 Au1 111.6(6) y
C31 P1 Au1 111.2(6) y
C11 P1 Au1 115.7(6) y
C36 P2 C51 103.9(9) y
C36 P2 C41 108.2(8) y
C51 P2 C41 104.9(9) y
C36 P2 Au2 111.1(6) y
C51 P2 Au2 115.5(7) y
C41 P2 Au2 112.7(6) y
C81 P3 C91 106.9(8) y
C81 P3 C71 108.4(8) y
C91 P3 C71 106.1(8) y
C81 P3 Au3 114.3(6) y
C91 P3 Au3 110.2(5) y
C71 P3 Au3 110.7(6) y
C96 P4 C101 105.4(9) y
C96 P4 C111 104.6(8) y
C101 P4 C111 106.3(9) y
C96 P4 Au4 109.9(5) y
C101 P4 Au4 114.5(6) y
C111 P4 Au4 115.2(6) y
C12 C11 C16 122(2) ?
C12 C11 P1 121.8(15) ?
C16 C11 P1 116.5(15) ?
C11 C12 C13 119(2) ?
C14 C13 C12 119(2) ?
C15 C14 C13 122(3) ?
C14 C15 C16 120(2) ?
C11 C16 C15 118(2) ?
C22 C21 C26 121(2) ?
C22 C21 P1 116.5(15) ?
C26 C21 P1 122.6(15) ?
C21 C22 C23 118(2) ?
C24 C23 C22 122(2) ?
C25 C24 C23 120(3) ?
C24 C25 C26 122(2) ?
C21 C26 C25 118(2) ?
C35 C31 C32 107.6(19) ?
C35 C31 P1 123.9(13) ?
C32 C31 P1 128.3(15) ?
C35 C31 Fe1 70.3(12) ?
C32 C31 Fe1 68.9(11) ?
P1 C31 Fe1 130.2(10) ?
C33 C32 C31 107.0(17) ?
C33 C32 Fe1 70.3(11) ?
C31 C32 Fe1 69.8(11) ?
C34 C33 C32 108.5(15) ?
C34 C33 Fe1 70.5(13) ?
C32 C33 Fe1 69.2(11) ?
C33 C34 C35 111.2(15) ?
C33 C34 Fe1 70.7(12) ?
C35 C34 Fe1 70.6(12) ?
C34 C35 C31 105.8(16) ?
C34 C35 Fe1 69.3(12) ?
C31 C35 Fe1 68.8(10) ?
C40 C36 C37 104.9(18) ?
C40 C36 P2 130.9(14) ?
C37 C36 P2 124.1(13) ?
C40 C36 Fe1 68.3(12) ?
C37 C36 Fe1 68.8(10) ?
P2 C36 Fe1 128.6(10) ?
C38 C37 C36 109.4(16) ?
C38 C37 Fe1 70.2(10) ?
C36 C37 Fe1 70.3(10) ?
C39 C38 C37 108.0(14) ?
C39 C38 Fe1 70.3(11) ?
C37 C38 Fe1 69.4(9) ?
C38 C39 C40 107.8(14) ?
C38 C39 Fe1 69.9(11) ?
C40 C39 Fe1 68.6(12) ?
C39 C40 C36 109.8(16) ?
C39 C40 Fe1 70.9(13) ?
C36 C40 Fe1 70.9(11) ?
C42 C41 C46 123(2) ?
C42 C41 P2 118.2(14) ?
C46 C41 P2 119.0(14) ?
C41 C42 C43 118.6(19) ?
C44 C43 C42 119(2) ?
C43 C44 C45 121(2) ?
C44 C45 C46 119(2) ?
C41 C46 C45 118.5(19) ?
C52 C51 C56 122(3) ?
C52 C51 P2 120.3(18) ?
C56 C51 P2 117.7(17) ?
C51 C52 C53 117(2) ?
C54 C53 C52 119(3) ?
C53 C54 C55 125(4) ?
C54 C55 C56 119(3) ?
C51 C56 C55 118(2) ?
C62 C61 C66 115(2) ?
C62 C61 S1 125.9(13) ?
C66 C61 S1 119.3(12) ?
F1 C62 C61 120.3(16) ?
F1 C62 C63 117.6(16) ?
C61 C62 C63 122.1(17) ?
F2 C63 C64 116.8(16) ?
F2 C63 C62 119.9(17) ?
C64 C63 C62 123.2(18) ?
F3 C64 C63 123.5(15) ?
F3 C64 C65 121.4(15) ?
C63 C64 C65 115(2) ?
F4 C65 C66 120.1(17) ?
F4 C65 C64 117.5(17) ?
C66 C65 C64 122.4(19) ?
F5 C66 C65 117.3(17) ?
F5 C66 C61 119.8(16) ?
C65 C66 C61 122.8(18) ?
C76 C71 C72 120(2) ?
C76 C71 P3 121.4(14) ?
C72 C71 P3 118.7(12) ?
C73 C72 C71 120.2(17) ?
C72 C73 C74 120(2) ?
C73 C74 C75 119(2) ?
C76 C75 C74 120(2) ?
C75 C76 C71 120.2(19) ?
C86 C81 C82 120(2) ?
C86 C81 P3 120.2(14) ?
C82 C81 P3 119.8(15) ?
C81 C82 C83 117.2(19) ?
C84 C83 C82 121(2) ?
C83 C84 C85 124(3) ?
C84 C85 C86 119(2) ?
C81 C86 C85 119.5(19) ?
C92 C91 C95 106.8(17) ?
C92 C91 P3 125.8(13) ?
C95 C91 P3 127.5(13) ?
C92 C91 Fe2 70.8(10) ?
C95 C91 Fe2 68.1(10) ?
P3 C91 Fe2 125.9(10) ?
C93 C92 C91 109.3(15) ?
C93 C92 Fe2 70.4(10) ?
C91 C92 Fe2 68.6(10) ?
C92 C93 C94 106.9(13) ?
C92 C93 Fe2 69.5(10) ?
C94 C93 Fe2 68.5(11) ?
C95 C94 C93 108.0(13) ?
C95 C94 Fe2 67.8(10) ?
C93 C94 Fe2 70.7(10) ?
C94 C95 C91 109.0(15) ?
C94 C95 Fe2 71.4(11) ?
C91 C95 Fe2 70.6(9) ?
C100 C96 C97 106.2(17) ?
C100 C96 P4 123.4(12) ?
C97 C96 P4 130.4(13) ?
C100 C96 Fe2 69.0(10) ?
C97 C96 Fe2 69.2(9) ?
P4 C96 Fe2 126.5(11) ?
C98 C97 C96 108.8(15) ?
C98 C97 Fe2 70.7(10) ?
C96 C97 Fe2 69.9(9) ?
C99 C98 C97 108.5(13) ?
C99 C98 Fe2 70.1(11) ?
C97 C98 Fe2 68.8(10) ?
C98 C99 C100 107.1(14) ?
C98 C99 Fe2 70.0(11) ?
C100 C99 Fe2 68.4(12) ?
C96 C100 C99 109.4(15) ?
C96 C100 Fe2 70.2(10) ?
C99 C100 Fe2 70.9(12) ?
C106 C101 C102 121(2) ?
C106 C101 P4 116.1(16) ?
C102 C101 P4 122.9(15) ?
C101 C102 C103 118(2) ?
C104 C103 C102 121(2) ?
C105 C104 C103 121(3) ?
C104 C105 C106 122(2) ?
C101 C106 C105 117(2) ?
C116 C111 C112 122(2) ?
C116 C111 P4 115.7(14) ?
C112 C111 P4 121.6(16) ?
C111 C112 C113 116.8(19) ?
C114 C113 C112 122(2) ?
C115 C114 C113 120(3) ?
C114 C115 C116 121(2) ?
C111 C116 C115 118.8(19) ?
C122 C121 C126 117(2) ?
C122 C121 S2 125.8(13) ?
C126 C121 S2 116.9(14) ?
C121 C122 F6 119.7(17) ?
C121 C122 C123 122.7(19) ?
F6 C122 C123 117.6(18) ?
F7 C123 C124 121(2) ?
F7 C123 C122 120.6(19) ?
C124 C123 C122 118(2) ?
F8 C124 C123 120.9(18) ?
F8 C124 C125 119.0(17) ?
C123 C124 C125 120(3) ?
F9 C125 C124 121(2) ?
F9 C125 C126 120(2) ?
C124 C125 C126 119(2) ?
C121 C126 F10 120.0(18) ?
C121 C126 C125 122(2) ?
F10 C126 C125 117.2(18) ?
O4 Cl1 O2 110.3(8) ?
O4 Cl1 O3 109.5(8) ?
O2 Cl1 O3 109.1(8) ?
O4 Cl1 O1 110.2(8) ?
O2 Cl1 O1 109.7(9) ?
O3 Cl1 O1 108.0(8) ?
O6 Cl2 O5 116.5(15) ?
O6 Cl2 O7 108.7(17) ?
O5 Cl2 O7 107.9(16) ?
O6 Cl2 O8 110.3(18) ?
O5 Cl2 O8 110.5(17) ?
O7 Cl2 O8 101.8(19) ?
Cl92 C196 Cl93 97(2) ?
Cl94 C197 Cl95 110.4(16) ?
Cl96 C198 Cl97 106.8(17) ?
Cl99 C199 Cl98 113.9(17) ?

loop_
_geom_bond_atom_site_label_1
_geom_bond_atom_site_label_2
_geom_bond_distance
_geom_bond_publ_flag
Au1 P1 2.260(6) y
Au1 S1 2.352(6) y
Au1 Au2 2.9610(16) y
Au2 P2 2.273(6) y
Au2 S1 2.374(6) y
Au2 Au3 2.9666(14) y
Au3 P3 2.280(5) y
Au3 S2 2.343(5) y
Au3 Au4 2.9788(14) y
Au4 P4 2.248(6) y
Au4 S2 2.352(5) y
Fe1 C40 2.02(2) ?
Fe1 C32 2.02(2) ?
Fe1 C37 2.029(17) ?
Fe1 C31 2.03(2) ?
Fe1 C34 2.03(2) ?
Fe1 C33 2.03(2) ?
Fe1 C38 2.040(19) ?
Fe1 C39 2.04(2) ?
Fe1 C35 2.049(19) ?
Fe1 C36 2.05(2) ?
Fe2 C95 2.005(16) ?
Fe2 C100 2.02(2) ?
Fe2 C97 2.031(18) ?
Fe2 C91 2.039(19) ?
Fe2 C96 2.039(17) ?
Fe2 C94 2.05(2) ?
Fe2 C98 2.05(2) ?
Fe2 C99 2.06(2) ?
Fe2 C92 2.07(2) ?
Fe2 C93 2.08(2) ?
S1 C61 1.74(2) y
S2 C121 1.81(2) y
P1 C21 1.80(2) y
P1 C31 1.81(2) y
P1 C11 1.823(19) y
P2 C36 1.78(2) y
P2 C51 1.82(3) y
P2 C41 1.84(2) y
P3 C81 1.78(2) y
P3 C91 1.80(2) y
P3 C71 1.83(2) y
P4 C96 1.802(19) y
P4 C101 1.82(2) y
P4 C111 1.85(2) y
C11 C12 1.37(2) ?
C11 C16 1.38(2) ?
C12 C13 1.41(2) ?
C13 C14 1.35(2) ?
C14 C15 1.34(2) ?
C15 C16 1.42(2) ?
C21 C22 1.38(2) ?
C21 C26 1.38(2) ?
C22 C23 1.43(2) ?
C23 C24 1.33(2) ?
C24 C25 1.33(2) ?
C25 C26 1.43(2) ?
C31 C35 1.43(2) ?
C31 C32 1.43(2) ?
C32 C33 1.40(2) ?
C33 C34 1.35(3) ?
C34 C35 1.40(2) ?
C36 C40 1.42(2) ?
C36 C37 1.43(2) ?
C37 C38 1.41(2) ?
C38 C39 1.39(3) ?
C39 C40 1.41(2) ?
C41 C42 1.37(2) ?
C41 C46 1.37(2) ?
C42 C43 1.45(2) ?
C43 C44 1.37(2) ?
C44 C45 1.38(2) ?
C45 C46 1.44(2) ?
C51 C52 1.39(2) ?
C51 C56 1.39(2) ?
C52 C53 1.45(3) ?
C53 C54 1.33(3) ?
C54 C55 1.33(3) ?
C55 C56 1.45(3) ?
C61 C62 1.38(2) ?
C61 C66 1.39(2) ?
C62 F1 1.356(19) ?
C62 C63 1.38(2) ?
C63 F2 1.354(19) ?
C63 C64 1.38(2) ?
C64 F3 1.29(2) ?
C64 C65 1.39(2) ?
C65 F4 1.37(2) ?
C65 C66 1.38(2) ?
C66 F5 1.36(2) ?
C71 C76 1.386(19) ?
C71 C72 1.40(2) ?
C72 C73 1.38(2) ?
C73 C74 1.40(2) ?
C74 C75 1.40(2) ?
C75 C76 1.37(2) ?
C81 C86 1.41(2) ?
C81 C82 1.42(2) ?
C82 C83 1.43(3) ?
C83 C84 1.34(2) ?
C84 C85 1.34(2) ?
C85 C86 1.42(3) ?
C91 C92 1.42(2) ?
C91 C95 1.426(19) ?
C92 C93 1.42(2) ?
C93 C94 1.44(3) ?
C94 C95 1.41(2) ?
C96 C100 1.42(2) ?
C96 C97 1.420(19) ?
C97 C98 1.41(2) ?
C98 C99 1.40(3) ?
C99 C100 1.42(2) ?
C101 C106 1.39(2) ?
C101 C102 1.40(2) ?
C102 C103 1.41(2) ?
C103 C104 1.33(2) ?
C104 C105 1.33(2) ?
C105 C106 1.41(2) ?
C111 C116 1.36(2) ?
C111 C112 1.38(2) ?
C112 C113 1.39(2) ?
C113 C114 1.36(2) ?
C114 C115 1.35(2) ?
C115 C116 1.39(2) ?
C121 C122 1.36(2) ?
C121 C126 1.36(2) ?
C122 F6 1.363(19) ?
C122 C123 1.40(2) ?
C123 F7 1.35(2) ?
C123 C124 1.37(2) ?
C124 F8 1.33(3) ?
C124 C125 1.38(2) ?
C125 F9 1.35(2) ?
C125 C126 1.38(2) ?
C126 F10 1.37(2) ?
Cl1 O4 1.415(12) ?
Cl1 O2 1.427(12) ?
Cl1 O3 1.427(12) ?
Cl1 O1 1.435(12) ?
Cl2 O6 1.411(15) ?
Cl2 O5 1.420(13) ?
Cl2 O7 1.426(15) ?
Cl2 O8 1.429(15) ?
C196 Cl92 1.87(4) ?
C196 Cl93 1.95(5) ?
C197 Cl94 1.73(3) ?
C197 Cl95 1.79(3) ?
C198 Cl96 1.76(3) ?
C198 Cl97 1.77(3) ?
C199 Cl99 1.71(3) ?
C199 Cl98 1.75(3) ?
